data_1565402
loop_
_publ_author_name
'Jayasooriya, Isuri U.'
'Bakhoda, Abolghasem (Gus)'
'Palmer, Rachel'
'Ng, Kristi'
'Khachemoune, Nour L.'
'Bertke, Jeffery A.'
'Warren, Timothy H.'

_publ_section_title
;
 Copper(ii) ketimides in sp3 C--H amination
;
_journal_name_full 'Chemical Science'
_journal_paper_doi 10.1039/D1SC01990B
_journal_year 2021
_chemical_formula_moiety 'C30 H24 Cl4 Cu N3'
_chemical_formula_sum 'C30 H24 Cl4 Cu N3'
_chemical_formula_weight 631.86
_space_group_crystal_system monoclinic
_space_group_IT_number 14
_space_group_name_Hall '-P 2yn'
_space_group_name_H-M_alt 'P 1 21/n 1'
_atom_sites_solution_hydrogens mixed
_audit_block_doi 10.5517/ccdc.csd.cc239b1t
_audit_creation_method SHELXL-2017/1
_audit_update_record
;
2019-08-03 deposited with the CCDC.	2021-11-23 downloaded from the CCDC.
;
_cell_angle_alpha 90
_cell_angle_beta 108.036(2)
_cell_angle_gamma 90
_cell_formula_units_Z 4
_cell_length_a 12.8807(5)
_cell_length_b 15.5610(5)
_cell_length_c 14.8263(6)
_cell_measurement_reflns_used 9977
_cell_measurement_temperature 100(2)
_cell_measurement_theta_max 25.49
_cell_measurement_theta_min 2.25
_cell_volume 2825.71(19)
_computing_cell_refinement 'SAINT V8.37A (Bruker, 2005)'
_computing_data_collection 'APEX3 V2016.5-0 (Bruker, 2016)'
_computing_data_reduction
; 
SAINT V8.37A, XPREP v2014/2, SADABS V2016/2 (Bruker, 2016) 
;
_computing_molecular_graphics 'SHELXLE v932 (Hubschle, 2011)'
_computing_publication_material 'XCIF V2014-2 (Bruker, 2014)'
_computing_structure_refinement 'SHELX-2018-1 (Sheldrick, 2015)'
_computing_structure_solution 'SHELX-2014-5 (Sheldrick, 2015)'
_diffrn_ambient_temperature 100(2)
_diffrn_measured_fraction_theta_full 1.000
_diffrn_measured_fraction_theta_max 0.991
_diffrn_measurement_device 'Bruker APEX DUO/ApexII CCD'
_diffrn_measurement_method 'profile data from \f and \w scans'
_diffrn_radiation_monochromator 'multilayer mirrors'
_diffrn_radiation_source 'fine-focus sealed tube'
_diffrn_radiation_type MoK\a
_diffrn_radiation_wavelength 0.71073
_diffrn_reflns_av_R_equivalents 0.0285
_diffrn_reflns_av_unetI/netI 0.0210
_diffrn_reflns_Laue_measured_fraction_full 1.000
_diffrn_reflns_Laue_measured_fraction_max 0.991
_diffrn_reflns_limit_h_max 15
_diffrn_reflns_limit_h_min -14
_diffrn_reflns_limit_k_max 18
_diffrn_reflns_limit_k_min -18
_diffrn_reflns_limit_l_max 17
_diffrn_reflns_limit_l_min -17
_diffrn_reflns_number 26800
_diffrn_reflns_point_group_measured_fraction_full 1.000
_diffrn_reflns_point_group_measured_fraction_max 0.991
_diffrn_reflns_theta_full 25.242
_diffrn_reflns_theta_max 25.487
_diffrn_reflns_theta_min 1.834
_exptl_absorpt_coefficient_mu 1.176
_exptl_absorpt_correction_T_max 0.7452
_exptl_absorpt_correction_T_min 0.5892
_exptl_absorpt_correction_type multi-scan
_exptl_absorpt_process_details 'SADABS V2016/2 (Bruker, 2016)'
_exptl_crystal_density_diffrn 1.485
_exptl_crystal_density_method 'not measured'
_exptl_crystal_description prism
_exptl_crystal_F_000 1288
_exptl_crystal_size_max 0.310
_exptl_crystal_size_mid 0.276
_exptl_crystal_size_min 0.118
_refine_diff_density_max 0.289
_refine_diff_density_min -0.285
_refine_diff_density_rms 0.047
_refine_ls_extinction_method none
_refine_ls_goodness_of_fit_ref 1.038
_refine_ls_hydrogen_treatment mixed
_refine_ls_matrix_type full
_refine_ls_number_parameters 348
_refine_ls_number_reflns 5209
_refine_ls_number_restraints 0
_refine_ls_restrained_S_all 1.038
_refine_ls_R_factor_all 0.0260
_refine_ls_R_factor_gt 0.0222
_refine_ls_shift/su_max 0.001
_refine_ls_shift/su_mean 0.000
_refine_ls_structure_factor_coef Fsqd
_refine_ls_weighting_details 'w=1/[\s^2^(Fo^2^)+(0.0248P)^2^+1.6714P] where P=(Fo^2^+2Fc^2^)/3'
_refine_ls_weighting_scheme calc
_refine_ls_wR_factor_gt 0.0552
_refine_ls_wR_factor_ref 0.0570
_reflns_Friedel_coverage 0.000
_reflns_number_gt 4723
_reflns_number_total 5209
_reflns_threshold_expression 'I > 2\s(I)'
_cod_data_source_file d1sc01990b2.cif
_cod_data_source_block P21n_a_CCDC1
_cod_original_sg_symbol_H-M 'P 21/n'
_cod_database_code 1565402
_shelx_shelxl_version_number 2017/1
_shelx_space_group_comment
;
The symmetry employed for this shelxl refinement is uniquely defined
by the following loop, which should always be used as a source of
symmetry information in preference to the above space-group names.
They are only intended as comments.
;
_shelx_estimated_absorpt_t_min 0.712
_shelx_estimated_absorpt_t_max 0.874

loop_
_space_group_symop_operation_xyz
'x, y, z'
'-x+1/2, y+1/2, -z+1/2'
'-x, -y, -z'
'x-1/2, -y-1/2, z-1/2'

loop_
_atom_site_label
_atom_site_type_symbol
_atom_site_fract_x
_atom_site_fract_y
_atom_site_fract_z
_atom_site_U_iso_or_equiv
_atom_site_adp_type
_atom_site_occupancy
_atom_site_site_symmetry_order
_atom_site_calc_flag
_atom_site_refinement_flags_posn
_atom_site_refinement_flags_adp
_atom_site_refinement_flags_occupancy
_atom_site_disorder_assembly
_atom_site_disorder_group
Cu1 Cu 0.28582(2) 0.74121(2) 0.53319(2) 0.01256(6) Uani 1 1 d . . . . .
Cl1 Cl 0.46318(3) 0.88426(3) 0.49832(3) 0.02622(11) Uani 1 1 d . . . . .
Cl2 Cl 0.06871(3) 0.80960(3) 0.24775(3) 0.02331(10) Uani 1 1 d . . . . .
Cl3 Cl 0.36636(3) 0.80349(3) 0.79083(3) 0.02336(10) Uani 1 1 d . . . . .
Cl4 Cl 0.05165(3) 0.59771(3) 0.57186(3) 0.02145(10) Uani 1 1 d . . . . .
N1 N 0.22754(11) 0.83894(8) 0.44555(9) 0.0127(3) Uani 1 1 d . . . . .
N2 N 0.19474(11) 0.75430(8) 0.61192(9) 0.0130(3) Uani 1 1 d . . . . .
N3 N 0.40245(12) 0.68141(8) 0.50895(10) 0.0144(3) Uani 1 1 d . . . . .
H3 H 0.4673(17) 0.6905(12) 0.5449(14) 0.022 Uiso 1 1 d . U . . .
C1 C 0.15253(13) 0.89126(10) 0.45849(11) 0.0131(3) Uani 1 1 d . . . . .
C2 C 0.10348(13) 0.87998(10) 0.53046(11) 0.0138(3) Uani 1 1 d . . . . .
H2 H 0.049423 0.921350 0.530949 0.017 Uiso 1 1 calc R U . . .
C3 C 0.12208(13) 0.81733(9) 0.60123(11) 0.0124(3) Uani 1 1 d . . . . .
C4 C 0.11660(14) 0.97066(10) 0.39769(12) 0.0194(4) Uani 1 1 d . . . . .
H4A H 0.158224 0.975179 0.352636 0.029 Uiso 1 1 calc R U . . .
H4B H 0.129783 1.021760 0.438305 0.029 Uiso 1 1 calc R U . . .
H4C H 0.038563 0.966403 0.362810 0.029 Uiso 1 1 calc R U . . .
C5 C 0.05642(14) 0.82354(10) 0.66947(12) 0.0175(3) Uani 1 1 d . . . . .
H5A H 0.014062 0.770685 0.666295 0.026 Uiso 1 1 calc R U . . .
H5B H 0.006659 0.872725 0.652321 0.026 Uiso 1 1 calc R U . . .
H5C H 0.105904 0.831232 0.734087 0.026 Uiso 1 1 calc R U . . .
C6 C 0.26867(13) 0.84799(9) 0.36897(11) 0.0133(3) Uani 1 1 d . . . . .
C7 C 0.38012(14) 0.86309(10) 0.38385(12) 0.0174(3) Uani 1 1 d . . . . .
C8 C 0.42658(15) 0.86367(11) 0.31147(14) 0.0251(4) Uani 1 1 d . . . . .
H8 H 0.502850 0.872600 0.325067 0.030 Uiso 1 1 calc R U . . .
C9 C 0.36140(17) 0.85121(12) 0.21948(14) 0.0299(4) Uani 1 1 d . . . . .
H9 H 0.392298 0.852694 0.169038 0.036 Uiso 1 1 calc R U . . .
C10 C 0.25135(16) 0.83659(12) 0.20069(13) 0.0262(4) Uani 1 1 d . . . . .
H10 H 0.206166 0.828318 0.137186 0.031 Uiso 1 1 calc R U . . .
C11 C 0.20640(14) 0.83393(10) 0.27430(11) 0.0172(3) Uani 1 1 d . . . . .
C12 C 0.21105(13) 0.69579(10) 0.68746(11) 0.0132(3) Uani 1 1 d . . . . .
C13 C 0.29240(13) 0.70850(10) 0.77412(11) 0.0167(3) Uani 1 1 d . . . . .
C14 C 0.31710(15) 0.64787(11) 0.84604(12) 0.0232(4) Uani 1 1 d . . . . .
H14 H 0.373718 0.658321 0.903668 0.028 Uiso 1 1 calc R U . . .
C15 C 0.25835(16) 0.57177(11) 0.83305(13) 0.0252(4) Uani 1 1 d . . . . .
H15 H 0.274852 0.529677 0.881851 0.030 Uiso 1 1 calc R U . . .
C16 C 0.17588(15) 0.55708(11) 0.74928(13) 0.0212(4) Uani 1 1 d . . . . .
H16 H 0.134883 0.505295 0.740491 0.025 Uiso 1 1 calc R U . . .
C17 C 0.15342(13) 0.61834(10) 0.67825(11) 0.0155(3) Uani 1 1 d . . . . .
C18 C 0.40523(13) 0.63854(10) 0.43504(11) 0.0137(3) Uani 1 1 d . . . . .
C19 C 0.30041(13) 0.61381(9) 0.36468(11) 0.0144(3) Uani 1 1 d . . . . .
C20 C 0.28857(14) 0.61174(11) 0.26795(12) 0.0193(4) Uani 1 1 d . . . . .
H20 H 0.349474 0.623375 0.246579 0.023 Uiso 1 1 calc R U . . .
C21 C 0.18820(15) 0.59275(11) 0.20313(12) 0.0240(4) Uani 1 1 d . . . . .
H21 H 0.180231 0.592146 0.137256 0.029 Uiso 1 1 calc R U . . .
C22 C 0.09940(15) 0.57464(11) 0.23357(13) 0.0240(4) Uani 1 1 d . . . . .
H22 H 0.030612 0.561778 0.188711 0.029 Uiso 1 1 calc R U . . .
C23 C 0.11089(14) 0.57528(11) 0.32952(13) 0.0215(4) Uani 1 1 d . . . . .
H23 H 0.050126 0.562120 0.350538 0.026 Uiso 1 1 calc R U . . .
C24 C 0.21037(14) 0.59499(10) 0.39474(12) 0.0174(3) Uani 1 1 d . . . . .
H24 H 0.217646 0.595756 0.460484 0.021 Uiso 1 1 calc R U . . .
C25 C 0.51014(13) 0.61389(10) 0.42054(11) 0.0144(3) Uani 1 1 d . . . . .
C26 C 0.59826(13) 0.67063(11) 0.44590(11) 0.0164(3) Uani 1 1 d . . . . .
H26 H 0.589321 0.726377 0.468547 0.020 Uiso 1 1 calc R U . . .
C27 C 0.69872(14) 0.64637(11) 0.43833(12) 0.0205(4) Uani 1 1 d . . . . .
H27 H 0.758412 0.685330 0.455904 0.025 Uiso 1 1 calc R U . . .
C28 C 0.71205(14) 0.56498(11) 0.40500(12) 0.0215(4) Uani 1 1 d . . . . .
H28 H 0.781327 0.547771 0.401191 0.026 Uiso 1 1 calc R U . . .
C29 C 0.62450(14) 0.50903(11) 0.37738(12) 0.0203(4) Uani 1 1 d . . . . .
H29 H 0.633418 0.453887 0.353295 0.024 Uiso 1 1 calc R U . . .
C30 C 0.52373(14) 0.53304(10) 0.38467(11) 0.0176(3) Uani 1 1 d . . . . .
H30 H 0.463775 0.494438 0.365230 0.021 Uiso 1 1 calc R U . . .

loop_
_atom_site_aniso_label
_atom_site_aniso_U_11
_atom_site_aniso_U_22
_atom_site_aniso_U_33
_atom_site_aniso_U_23
_atom_site_aniso_U_13
_atom_site_aniso_U_12
Cu1 0.01389(11) 0.01338(10) 0.01222(10) 0.00134(7) 0.00671(8) 0.00390(7)
Cl1 0.0185(2) 0.0241(2) 0.0330(2) -0.00603(18) 0.00345(18) -0.00534(17)
Cl2 0.0202(2) 0.0295(2) 0.0173(2) -0.00023(17) 0.00157(17) -0.00001(17)
Cl3 0.0208(2) 0.0243(2) 0.0250(2) -0.00563(17) 0.00703(17) -0.00465(17)
Cl4 0.0201(2) 0.0241(2) 0.0214(2) -0.00497(16) 0.00828(17) -0.00485(16)
N1 0.0143(7) 0.0129(6) 0.0118(6) 0.0005(5) 0.0055(5) 0.0006(5)
N2 0.0148(7) 0.0129(6) 0.0125(7) 0.0021(5) 0.0063(5) 0.0024(5)
N3 0.0138(7) 0.0165(7) 0.0133(7) 0.0027(5) 0.0047(6) 0.0034(5)
C1 0.0139(8) 0.0113(7) 0.0134(8) -0.0001(6) 0.0032(6) -0.0001(6)
C2 0.0148(8) 0.0117(7) 0.0157(8) -0.0001(6) 0.0059(6) 0.0037(6)
C3 0.0132(8) 0.0125(7) 0.0121(8) -0.0029(6) 0.0047(6) -0.0006(6)
C4 0.0245(9) 0.0157(8) 0.0217(9) 0.0046(7) 0.0126(7) 0.0057(7)
C5 0.0203(9) 0.0180(8) 0.0176(8) 0.0029(6) 0.0109(7) 0.0059(7)
C6 0.0171(8) 0.0094(7) 0.0156(8) 0.0032(6) 0.0083(6) 0.0031(6)
C7 0.0190(9) 0.0126(7) 0.0223(9) 0.0032(7) 0.0091(7) 0.0006(6)
C8 0.0234(10) 0.0196(9) 0.0398(11) 0.0086(8) 0.0210(9) 0.0037(7)
C9 0.0429(12) 0.0284(10) 0.0308(11) 0.0104(8) 0.0296(9) 0.0095(9)
C10 0.0376(11) 0.0277(9) 0.0165(9) 0.0046(7) 0.0129(8) 0.0073(8)
C11 0.0188(9) 0.0178(8) 0.0165(8) 0.0032(7) 0.0074(7) 0.0029(7)
C12 0.0153(8) 0.0133(7) 0.0150(8) 0.0012(6) 0.0104(6) 0.0053(6)
C13 0.0170(8) 0.0172(8) 0.0174(8) -0.0008(7) 0.0075(7) 0.0028(6)
C14 0.0226(9) 0.0286(10) 0.0173(9) 0.0043(7) 0.0047(7) 0.0094(7)
C15 0.0338(11) 0.0218(9) 0.0241(9) 0.0112(7) 0.0150(8) 0.0115(8)
C16 0.0280(10) 0.0143(8) 0.0273(9) 0.0031(7) 0.0173(8) 0.0026(7)
C17 0.0164(8) 0.0162(8) 0.0164(8) -0.0008(6) 0.0090(7) 0.0031(6)
C18 0.0175(8) 0.0116(7) 0.0138(8) 0.0036(6) 0.0076(6) 0.0029(6)
C19 0.0166(8) 0.0104(7) 0.0165(8) -0.0003(6) 0.0056(7) 0.0044(6)
C20 0.0199(9) 0.0211(8) 0.0191(9) -0.0016(7) 0.0091(7) 0.0034(7)
C21 0.0253(10) 0.0283(9) 0.0169(9) -0.0042(7) 0.0042(7) 0.0026(8)
C22 0.0197(9) 0.0222(9) 0.0262(10) -0.0040(7) 0.0014(7) -0.0006(7)
C23 0.0165(9) 0.0203(9) 0.0287(10) 0.0018(7) 0.0084(7) -0.0011(7)
C24 0.0202(9) 0.0149(8) 0.0188(8) 0.0010(6) 0.0083(7) 0.0028(6)
C25 0.0163(8) 0.0180(8) 0.0102(7) 0.0039(6) 0.0060(6) 0.0048(6)
C26 0.0190(9) 0.0198(8) 0.0120(8) 0.0000(6) 0.0070(7) 0.0038(7)
C27 0.0177(9) 0.0286(9) 0.0169(8) 0.0012(7) 0.0080(7) 0.0004(7)
C28 0.0195(9) 0.0288(9) 0.0197(9) 0.0065(7) 0.0112(7) 0.0098(7)
C29 0.0273(10) 0.0172(8) 0.0209(9) 0.0047(7) 0.0142(7) 0.0090(7)
C30 0.0214(9) 0.0167(8) 0.0171(8) 0.0029(6) 0.0093(7) 0.0035(7)

loop_
_atom_type_symbol
_atom_type_description
_atom_type_scat_dispersion_real
_atom_type_scat_dispersion_imag
_atom_type_scat_source
C C 0.0033 0.0016 'International Tables Vol C Tables 4.2.6.8 and 6.1.1.4'
H H 0.0000 0.0000 'International Tables Vol C Tables 4.2.6.8 and 6.1.1.4'
Cl Cl 0.1484 0.1585 'International Tables Vol C Tables 4.2.6.8 and 6.1.1.4'
Cu Cu 0.3201 1.2651 'International Tables Vol C Tables 4.2.6.8 and 6.1.1.4'
N N 0.0061 0.0033 'International Tables Vol C Tables 4.2.6.8 and 6.1.1.4'

loop_
_geom_angle_atom_site_label_1
_geom_angle_atom_site_label_2
_geom_angle_atom_site_label_3
_geom_angle
_geom_angle_site_symmetry_1
_geom_angle_site_symmetry_3
_geom_angle_publ_flag
N3 Cu1 N2 147.58(6) . . ?
N3 Cu1 N1 114.37(6) . . ?
N2 Cu1 N1 97.98(5) . . ?
C1 N1 C6 122.17(13) . . ?
C1 N1 Cu1 121.39(11) . . ?
C6 N1 Cu1 116.43(10) . . ?
C3 N2 C12 119.85(13) . . ?
C3 N2 Cu1 123.35(11) . . ?
C12 N2 Cu1 116.73(10) . . ?
C18 N3 Cu1 130.25(12) . . ?
C18 N3 H3 109.7(13) . . ?
Cu1 N3 H3 118.8(13) . . ?
N1 C1 C2 123.52(14) . . ?
N1 C1 C4 121.22(14) . . ?
C2 C1 C4 115.23(14) . . ?
C3 C2 C1 129.98(15) . . ?
C3 C2 H2 115.0 . . ?
C1 C2 H2 115.0 . . ?
N2 C3 C2 123.66(14) . . ?
N2 C3 C5 119.12(14) . . ?
C2 C3 C5 117.21(14) . . ?
C1 C4 H4A 109.5 . . ?
C1 C4 H4B 109.5 . . ?
H4A C4 H4B 109.5 . . ?
C1 C4 H4C 109.5 . . ?
H4A C4 H4C 109.5 . . ?
H4B C4 H4C 109.5 . . ?
C3 C5 H5A 109.5 . . ?
C3 C5 H5B 109.5 . . ?
H5A C5 H5B 109.5 . . ?
C3 C5 H5C 109.5 . . ?
H5A C5 H5C 109.5 . . ?
H5B C5 H5C 109.5 . . ?
N1 C6 C11 123.59(14) . . ?
N1 C6 C7 120.98(14) . . ?
C11 C6 C7 115.09(15) . . ?
C8 C7 C6 123.18(16) . . ?
C8 C7 Cl1 118.34(14) . . ?
C6 C7 Cl1 118.47(13) . . ?
C9 C8 C7 119.41(17) . . ?
C9 C8 H8 120.3 . . ?
C7 C8 H8 120.3 . . ?
C8 C9 C10 119.86(17) . . ?
C8 C9 H9 120.1 . . ?
C10 C9 H9 120.1 . . ?
C9 C10 C11 120.07(17) . . ?
C9 C10 H10 120.0 . . ?
C11 C10 H10 120.0 . . ?
C10 C11 C6 122.35(16) . . ?
C10 C11 Cl2 118.35(14) . . ?
C6 C11 Cl2 119.28(13) . . ?
C13 C12 C17 115.81(14) . . ?
C13 C12 N2 121.63(14) . . ?
C17 C12 N2 122.36(14) . . ?
C14 C13 C12 122.64(16) . . ?
C14 C13 Cl3 119.04(13) . . ?
C12 C13 Cl3 118.31(12) . . ?
C13 C14 C15 119.31(16) . . ?
C13 C14 H14 120.3 . . ?
C15 C14 H14 120.3 . . ?
C16 C15 C14 120.08(16) . . ?
C16 C15 H15 120.0 . . ?
C14 C15 H15 120.0 . . ?
C15 C16 C17 119.48(16) . . ?
C15 C16 H16 120.3 . . ?
C17 C16 H16 120.3 . . ?
C16 C17 C12 122.66(15) . . ?
C16 C17 Cl4 118.96(13) . . ?
C12 C17 Cl4 118.37(12) . . ?
N3 C18 C19 118.26(14) . . ?
N3 C18 C25 121.46(15) . . ?
C19 C18 C25 120.28(14) . . ?
C20 C19 C24 119.09(15) . . ?
C20 C19 C18 121.11(15) . . ?
C24 C19 C18 119.77(14) . . ?
C21 C20 C19 120.03(16) . . ?
C21 C20 H20 120.0 . . ?
C19 C20 H20 120.0 . . ?
C22 C21 C20 120.44(17) . . ?
C22 C21 H21 119.8 . . ?
C20 C21 H21 119.8 . . ?
C21 C22 C23 119.88(16) . . ?
C21 C22 H22 120.1 . . ?
C23 C22 H22 120.1 . . ?
C24 C23 C22 120.16(16) . . ?
C24 C23 H23 119.9 . . ?
C22 C23 H23 119.9 . . ?
C23 C24 C19 120.39(16) . . ?
C23 C24 H24 119.8 . . ?
C19 C24 H24 119.8 . . ?
C26 C25 C30 119.01(15) . . ?
C26 C25 C18 119.95(14) . . ?
C30 C25 C18 121.00(15) . . ?
C27 C26 C25 120.55(15) . . ?
C27 C26 H26 119.7 . . ?
C25 C26 H26 119.7 . . ?
C26 C27 C28 119.90(16) . . ?
C26 C27 H27 120.0 . . ?
C28 C27 H27 120.0 . . ?
C29 C28 C27 120.01(16) . . ?
C29 C28 H28 120.0 . . ?
C27 C28 H28 120.0 . . ?
C28 C29 C30 120.30(16) . . ?
C28 C29 H29 119.8 . . ?
C30 C29 H29 119.8 . . ?
C29 C30 C25 120.18(16) . . ?
C29 C30 H30 119.9 . . ?
C25 C30 H30 119.9 . . ?

loop_
_geom_bond_atom_site_label_1
_geom_bond_atom_site_label_2
_geom_bond_distance
_geom_bond_site_symmetry_2
_geom_bond_publ_flag
Cu1 N3 1.8937(14) . ?
Cu1 N2 1.9049(13) . ?
Cu1 N1 1.9901(13) . ?
Cl1 C7 1.7346(17) . ?
Cl2 C11 1.7353(17) . ?
Cl3 C13 1.7344(17) . ?
Cl4 C17 1.7405(17) . ?
N1 C1 1.322(2) . ?
N1 C6 1.401(2) . ?
N2 C3 1.331(2) . ?
N2 C12 1.408(2) . ?
N3 C18 1.293(2) . ?
N3 H3 0.85(2) . ?
C1 C2 1.409(2) . ?
C1 C4 1.515(2) . ?
C2 C3 1.397(2) . ?
C2 H2 0.9500 . ?
C3 C5 1.509(2) . ?
C4 H4A 0.9800 . ?
C4 H4B 0.9800 . ?
C4 H4C 0.9800 . ?
C5 H5A 0.9800 . ?
C5 H5B 0.9800 . ?
C5 H5C 0.9800 . ?
C6 C11 1.401(2) . ?
C6 C7 1.403(2) . ?
C7 C8 1.381(2) . ?
C8 C9 1.376(3) . ?
C8 H8 0.9500 . ?
C9 C10 1.376(3) . ?
C9 H9 0.9500 . ?
C10 C11 1.385(2) . ?
C10 H10 0.9500 . ?
C12 C13 1.398(2) . ?
C12 C17 1.400(2) . ?
C13 C14 1.385(2) . ?
C14 C15 1.386(3) . ?
C14 H14 0.9500 . ?
C15 C16 1.381(3) . ?
C15 H15 0.9500 . ?
C16 C17 1.383(2) . ?
C16 H16 0.9500 . ?
C18 C19 1.479(2) . ?
C18 C25 1.483(2) . ?
C19 C20 1.395(2) . ?
C19 C24 1.396(2) . ?
C20 C21 1.383(2) . ?
C20 H20 0.9500 . ?
C21 C22 1.382(3) . ?
C21 H21 0.9500 . ?
C22 C23 1.384(3) . ?
C22 H22 0.9500 . ?
C23 C24 1.380(2) . ?
C23 H23 0.9500 . ?
C24 H24 0.9500 . ?
C25 C26 1.395(2) . ?
C25 C30 1.398(2) . ?
C26 C27 1.386(2) . ?
C26 H26 0.9500 . ?
C27 C28 1.389(2) . ?
C27 H27 0.9500 . ?
C28 C29 1.383(3) . ?
C28 H28 0.9500 . ?
C29 C30 1.387(2) . ?
C29 H29 0.9500 . ?
C30 H30 0.9500 . ?

loop_
_geom_hbond_atom_site_label_D
_geom_hbond_atom_site_label_H
_geom_hbond_atom_site_label_A
_geom_hbond_distance_DH
_geom_hbond_distance_HA
_geom_hbond_distance_DA
_geom_hbond_angle_DHA
_geom_hbond_site_symmetry_A
_geom_hbond_publ_flag
N3 H3 Cl2 0.85(2) 2.88(2) 3.5279(14) 133.8(16) 4_676 yes
